data_7022680
loop_
_publ_author_name
'Hejda, Martin'
'Ly\<cka, Anton\'in'
'Jambor, Roman'
'R\%u\<zi\<cka, Ale\<s'
'Dost\'al, Libor'

_publ_section_title
;
 Reactivity of C,N-chelated organoboron compounds with lithium
 anilides--formation of unexpected 1,2,3-trisubstituted
 1H-2,1-benzazaboroles.
;
_journal_issue 18
_journal_name_full 'Dalton transactions (Cambridge, England : 2003)'
_journal_page_first 6417
_journal_page_last 6428
_journal_paper_doi 10.1039/c3dt32850c
_journal_volume 42
_journal_year 2013
_chemical_formula_moiety 'C27 H34 B N3'
_chemical_formula_sum 'C27 H34 B N3'
_chemical_formula_weight 411.38
_chemical_name_systematic
;
?
;
_space_group_IT_number 14
_symmetry_cell_setting monoclinic
_symmetry_space_group_name_Hall '-P 2ybc'
_symmetry_space_group_name_H-M 'P 1 21/c 1'
_atom_sites_solution_hydrogens geom
_atom_sites_solution_primary direct
_atom_sites_solution_secondary difmap
_audit_creation_method SHELXL-97
_cell_angle_alpha 90
_cell_angle_beta 108.461(6)
_cell_angle_gamma 90
_cell_formula_units_Z 4
_cell_length_a 9.8030(5)
_cell_length_b 17.1271(11)
_cell_length_c 15.1920(12)
_cell_measurement_reflns_used 17336
_cell_measurement_temperature 150(1)
_cell_measurement_theta_max 27.5
_cell_measurement_theta_min 1
_cell_volume 2419.4(3)
_computing_cell_refinement 'COLLECT and DENZO'
_computing_data_collection 'COLLECT (Hooft, 1998) and DENZO (Otwinowski & Minor, 1997)'
_computing_data_reduction 'COLLECT and DENZO'
_computing_molecular_graphics 'PLATON (Spek, 2003)'
_computing_publication_material 'SHELXL-97 (Sheldrick, 2008)'
_computing_structure_refinement 'SHELXL-97 (Sheldrick, 1997)'
_computing_structure_solution 'SIR92 (Altomare et al., 1994)'
_diffrn_ambient_temperature 150(1)
_diffrn_detector_area_resol_mean 9.091
_diffrn_measured_fraction_theta_full 0.983
_diffrn_measured_fraction_theta_max 0.983
_diffrn_measurement_device_type 'Bruker Nonius KappaCCD area detector'
_diffrn_measurement_method '\f and \w scans to fill the Ewald sphere'
_diffrn_radiation_monochromator graphite
_diffrn_radiation_source 'fine-focus sealed tube'
_diffrn_radiation_type MoK\a
_diffrn_radiation_wavelength 0.71073
_diffrn_reflns_av_R_equivalents 0.0542
_diffrn_reflns_av_sigmaI/netI 0.0467
_diffrn_reflns_limit_h_max 12
_diffrn_reflns_limit_h_min -11
_diffrn_reflns_limit_k_max 22
_diffrn_reflns_limit_k_min -20
_diffrn_reflns_limit_l_max 19
_diffrn_reflns_limit_l_min -19
_diffrn_reflns_number 17290
_diffrn_reflns_theta_full 27.40
_diffrn_reflns_theta_max 27.40
_diffrn_reflns_theta_min 1.85
_diffrn_standards_number 0
_exptl_absorpt_coefficient_mu 0.066
_exptl_absorpt_correction_T_max 0.988
_exptl_absorpt_correction_T_min 0.982
_exptl_absorpt_correction_type integration
_exptl_absorpt_process_details
;
Gaussian integration (Coppens, 1970)
;
_exptl_crystal_colour colourless
_exptl_crystal_density_diffrn 1.129
_exptl_crystal_density_method 'not measured'
_exptl_crystal_description block
_exptl_crystal_F_000 888
_exptl_crystal_size_max 0.35
_exptl_crystal_size_mid 0.24
_exptl_crystal_size_min 0.23
_refine_diff_density_max 0.163
_refine_diff_density_min -0.209
_refine_diff_density_rms 0.038
_refine_ls_extinction_method none
_refine_ls_goodness_of_fit_ref 1.185
_refine_ls_hydrogen_treatment mixed
_refine_ls_matrix_type full
_refine_ls_number_parameters 280
_refine_ls_number_reflns 5423
_refine_ls_number_restraints 0
_refine_ls_restrained_S_all 1.185
_refine_ls_R_factor_all 0.1149
_refine_ls_R_factor_gt 0.0665
_refine_ls_shift/su_max 0.000
_refine_ls_shift/su_mean 0.000
_refine_ls_structure_factor_coef Fsqd
_refine_ls_weighting_details 'calc w=1/[\s^2^(Fo^2^)+(0.0391P)^2^+1.0363P] where P=(Fo^2^+2Fc^2^)/3'
_refine_ls_weighting_scheme calc
_refine_ls_wR_factor_gt 0.1297
_refine_ls_wR_factor_ref 0.1572
_reflns_number_gt 3500
_reflns_number_total 5423
_reflns_threshold_expression >2sigma(I)
_cod_data_source_file c3dt32850c.txt
_cod_data_source_block shelxl3
_cod_original_sg_symbol_H-M 'P 21/c'
_cod_database_code 7022680

loop_
_symmetry_equiv_pos_as_xyz
'x, y, z'
'-x, y+1/2, -z+1/2'
'-x, -y, -z'
'x, -y-1/2, z-1/2'

loop_
_atom_site_label
_atom_site_type_symbol
_atom_site_fract_x
_atom_site_fract_y
_atom_site_fract_z
_atom_site_U_iso_or_equiv
_atom_site_adp_type
_atom_site_occupancy
_atom_site_symmetry_multiplicity
_atom_site_calc_flag
_atom_site_refinement_flags
N3 N 0.50891(18) 0.42494(10) 0.18370(12) 0.0406(4) Uani 1 1 d .
C8 C 0.7397(2) 0.31974(12) 0.06770(14) 0.0392(5) Uani 1 1 d .
N2 N 0.64244(19) 0.33912(10) 0.11683(12) 0.0424(4) Uani 1 1 d .
H2 H 0.6980 0.3244 0.1749 0.051 Uiso 1 1 d R
N1 N 0.5391(2) 0.47912(11) 0.34411(13) 0.0482(5) Uani 1 1 d .
H1 H 0.4702 0.4631 0.3371 0.058 Uiso 1 1 d R
C7 C 0.5944(2) 0.42057(12) 0.12068(15) 0.0415(5) Uani 1 1 d .
H7 H 0.5367 0.4378 0.0585 0.050 Uiso 1 1 d R
C3 C 0.8227(3) 0.49744(13) 0.12278(18) 0.0525(6) Uani 1 1 d .
H3 H 0.8244 0.4760 0.0669 0.063 Uiso 1 1 d R
C20 C 0.6063(2) 0.52851(13) 0.42083(15) 0.0438(5) Uani 1 1 d .
C2 C 0.7162(2) 0.47721(12) 0.16117(15) 0.0425(5) Uani 1 1 d .
C16 C 0.3695(2) 0.38250(14) 0.16321(16) 0.0468(5) Uani 1 1 d .
C13 C 0.8755(2) 0.28993(13) 0.11727(15) 0.0438(5) Uani 1 1 d .
C25 C 0.5377(3) 0.59792(14) 0.43063(17) 0.0518(6) Uani 1 1 d .
C12 C 0.9645(3) 0.26393(15) 0.06849(18) 0.0538(6) Uani 1 1 d .
H12 H 1.0527 0.2417 0.1009 0.065 Uiso 1 1 d R
C1 C 0.7135(2) 0.50812(12) 0.24519(15) 0.0424(5) Uani 1 1 d .
C6 C 0.8197(3) 0.56099(14) 0.29100(17) 0.0548(6) Uani 1 1 d .
H6 H 0.8190 0.5829 0.3468 0.066 Uiso 1 1 d R
C9 C 0.6968(2) 0.32518(13) -0.02953(15) 0.0462(5) Uani 1 1 d .
B1 B 0.5790(3) 0.47106(15) 0.26383(18) 0.0425(6) Uani 1 1 d .
C17 C 0.3904(3) 0.31195(15) 0.22737(19) 0.0611(7) Uani 1 1 d .
H17A H 0.4312 0.3286 0.2907 0.073 Uiso 1 1 d R
H17B H 0.2993 0.2873 0.2194 0.073 Uiso 1 1 d R
H17C H 0.4542 0.2756 0.2125 0.073 Uiso 1 1 d R
C14 C 0.5521(3) 0.35486(16) -0.08714(16) 0.0597(7) Uani 1 1 d .
H14A H 0.5518 0.4110 -0.0851 0.072 Uiso 1 1 d R
H14B H 0.5323 0.3379 -0.1501 0.072 Uiso 1 1 d R
H14C H 0.4797 0.3350 -0.0629 0.072 Uiso 1 1 d R
C11 C 0.9246(3) 0.26959(16) -0.02663(19) 0.0620(7) Uani 1 1 d .
H11 H 0.9866 0.2528 -0.0580 0.074 Uiso 1 1 d R
C21 C 0.7364(3) 0.50687(16) 0.48537(17) 0.0573(6) Uani 1 1 d .
C24 C 0.6040(4) 0.64574(16) 0.5053(2) 0.0703(8) Uani 1 1 d .
H24 H 0.5583 0.6916 0.5131 0.084 Uiso 1 1 d R
C5 C 0.9264(3) 0.58121(15) 0.25335(19) 0.0614(7) Uani 1 1 d .
H5 H 0.9981 0.6161 0.2845 0.074 Uiso 1 1 d R
C4 C 0.9276(3) 0.54985(15) 0.17058(19) 0.0596(7) Uani 1 1 d .
H4 H 0.9992 0.5644 0.1458 0.071 Uiso 1 1 d R
C19 C 0.3145(3) 0.35444(17) 0.06245(18) 0.0634(7) Uani 1 1 d .
H19A H 0.3810 0.3172 0.0520 0.076 Uiso 1 1 d R
H19B H 0.2222 0.3301 0.0510 0.076 Uiso 1 1 d R
H19C H 0.3058 0.3980 0.0214 0.076 Uiso 1 1 d R
C10 C 0.7928(3) 0.30062(15) -0.07429(17) 0.0579(6) Uani 1 1 d .
H10 H 0.7672 0.3056 -0.1385 0.069 Uiso 1 1 d R
C15 C 0.9261(3) 0.28682(16) 0.22135(17) 0.0584(6) Uani 1 1 d .
H15A H 1.0245 0.2699 0.2431 0.070 Uiso 1 1 d R
H15B H 0.9187 0.3379 0.2454 0.070 Uiso 1 1 d R
H15C H 0.8676 0.2509 0.2423 0.070 Uiso 1 1 d R
C22 C 0.7998(3) 0.5579(2) 0.55852(19) 0.0733(8) Uani 1 1 d .
H22 H 0.8886 0.5456 0.6013 0.088 Uiso 1 1 d R
C18 C 0.2550(3) 0.43777(17) 0.1767(2) 0.0665(7) Uani 1 1 d .
H18A H 0.2452 0.4820 0.1362 0.080 Uiso 1 1 d R
H18B H 0.1648 0.4108 0.1620 0.080 Uiso 1 1 d R
H18C H 0.2829 0.4554 0.2399 0.080 Uiso 1 1 d R
C23 C 0.7335(4) 0.6265(2) 0.5677(2) 0.0792(9) Uani 1 1 d .
H23 H 0.7766 0.6602 0.6166 0.095 Uiso 1 1 d R
C27 C 0.3965(3) 0.62025(17) 0.3613(2) 0.0717(8) Uani 1 1 d .
H27A H 0.3664 0.6699 0.3781 0.086 Uiso 1 1 d R
H27B H 0.4069 0.6238 0.3007 0.086 Uiso 1 1 d R
H27C H 0.3256 0.5814 0.3608 0.086 Uiso 1 1 d R
C26 C 0.8070(3) 0.43085(19) 0.4769(2) 0.0793(9) Uani 1 1 d .
H26A H 0.8310 0.4309 0.4203 0.095 Uiso 1 1 d R
H26B H 0.8931 0.4250 0.5287 0.095 Uiso 1 1 d R
H26C H 0.7428 0.3884 0.4760 0.095 Uiso 1 1 d R

loop_
_atom_site_aniso_label
_atom_site_aniso_U_11
_atom_site_aniso_U_22
_atom_site_aniso_U_33
_atom_site_aniso_U_23
_atom_site_aniso_U_13
_atom_site_aniso_U_12
N3 0.0413(9) 0.0409(10) 0.0434(10) -0.0031(8) 0.0187(8) -0.0005(8)
C8 0.0478(12) 0.0332(11) 0.0428(12) -0.0033(9) 0.0230(10) -0.0058(9)
N2 0.0539(11) 0.0365(9) 0.0434(10) 0.0001(8) 0.0246(8) 0.0024(8)
N1 0.0500(10) 0.0511(11) 0.0498(11) -0.0092(9) 0.0248(9) -0.0050(9)
C7 0.0471(12) 0.0396(11) 0.0430(12) -0.0006(10) 0.0215(9) 0.0013(10)
C3 0.0648(15) 0.0407(12) 0.0646(15) 0.0013(12) 0.0382(13) -0.0005(11)
C20 0.0553(13) 0.0436(12) 0.0398(12) -0.0033(10) 0.0253(10) -0.0045(10)
C2 0.0477(12) 0.0343(11) 0.0499(13) 0.0050(9) 0.0218(10) 0.0039(9)
C16 0.0443(12) 0.0507(13) 0.0490(13) -0.0028(11) 0.0197(10) -0.0033(10)
C13 0.0477(12) 0.0387(12) 0.0477(13) -0.0052(10) 0.0190(10) -0.0085(10)
C25 0.0729(16) 0.0415(12) 0.0526(14) 0.0004(11) 0.0363(12) -0.0024(12)
C12 0.0456(13) 0.0567(14) 0.0638(16) -0.0029(12) 0.0239(11) -0.0006(11)
C1 0.0479(12) 0.0374(11) 0.0438(12) 0.0009(10) 0.0171(9) 0.0008(10)
C6 0.0636(15) 0.0480(14) 0.0544(14) -0.0050(11) 0.0210(12) -0.0085(12)
C9 0.0572(13) 0.0438(12) 0.0429(13) -0.0029(10) 0.0235(10) -0.0027(11)
B1 0.0480(14) 0.0397(13) 0.0437(14) 0.0018(11) 0.0200(11) 0.0049(11)
C17 0.0644(16) 0.0589(16) 0.0661(17) -0.0003(13) 0.0292(13) -0.0139(13)
C14 0.0717(17) 0.0693(17) 0.0391(13) 0.0003(12) 0.0190(12) 0.0087(14)
C11 0.0618(16) 0.0722(18) 0.0647(17) -0.0137(14) 0.0383(13) -0.0021(14)
C21 0.0621(15) 0.0650(16) 0.0495(14) 0.0004(13) 0.0244(12) 0.0010(13)
C24 0.108(2) 0.0487(15) 0.0700(19) -0.0148(14) 0.0510(18) -0.0118(16)
C5 0.0610(15) 0.0531(15) 0.0700(18) -0.0004(13) 0.0207(13) -0.0162(13)
C4 0.0596(15) 0.0498(14) 0.0800(19) 0.0080(13) 0.0373(14) -0.0055(12)
C19 0.0519(14) 0.0805(19) 0.0580(16) -0.0102(14) 0.0176(12) -0.0159(14)
C10 0.0700(17) 0.0667(16) 0.0459(14) -0.0097(12) 0.0310(12) -0.0037(14)
C15 0.0584(15) 0.0633(16) 0.0525(15) -0.0044(12) 0.0162(12) 0.0022(13)
C22 0.0700(18) 0.102(2) 0.0477(15) -0.0063(16) 0.0181(13) -0.0145(17)
C18 0.0440(13) 0.0771(19) 0.0805(19) -0.0077(15) 0.0224(12) 0.0025(13)
C23 0.104(3) 0.083(2) 0.0595(18) -0.0271(16) 0.0388(18) -0.035(2)
C27 0.089(2) 0.0596(16) 0.0763(19) 0.0053(15) 0.0404(16) 0.0236(15)
C26 0.0777(19) 0.092(2) 0.0672(18) 0.0104(17) 0.0222(15) 0.0287(18)

loop_
_atom_type_symbol
_atom_type_description
_atom_type_scat_dispersion_real
_atom_type_scat_dispersion_imag
_atom_type_scat_source
C C 0.0033 0.0016 'International Tables Vol C Tables 4.2.6.8 and 6.1.1.4'
H H 0.0000 0.0000 'International Tables Vol C Tables 4.2.6.8 and 6.1.1.4'
N N 0.0061 0.0033 'International Tables Vol C Tables 4.2.6.8 and 6.1.1.4'
B B 0.0013 0.0007 'International Tables Vol C Tables 4.2.6.8 and 6.1.1.4'

loop_
_exptl_crystal_face_index_h
_exptl_crystal_face_index_k
_exptl_crystal_face_index_l
_exptl_crystal_face_perp_dist
0 1 0 0.120
0 -1 0 0.090
1 0 0 0.131
-1 0 0 0.106
0 0 1 0.117
0 0 -1 0.112

loop_
_geom_angle_atom_site_label_1
_geom_angle_atom_site_label_2
_geom_angle_atom_site_label_3
_geom_angle
B1 N3 C7 111.43(17)
B1 N3 C16 127.44(18)
C7 N3 C16 121.10(17)
C13 C8 C9 120.40(19)
C13 C8 N2 118.87(19)
C9 C8 N2 120.58(19)
C8 N2 C7 121.00(16)
C8 N2 H2 98.5
C7 N2 H2 108.8
B1 N1 C20 126.00(19)
B1 N1 H1 110.4
C20 N1 H1 121.9
N3 C7 N2 109.28(16)
N3 C7 C2 104.11(17)
N2 C7 C2 113.67(17)
N3 C7 H7 109.9
N2 C7 H7 109.9
C2 C7 H7 109.9
C4 C3 C2 118.2(2)
C4 C3 H3 120.6
C2 C3 H3 121.2
C21 C20 C25 121.1(2)
C21 C20 N1 120.2(2)
C25 C20 N1 118.7(2)
C1 C2 C3 121.7(2)
C1 C2 C7 112.11(18)
C3 C2 C7 126.2(2)
N3 C16 C17 108.91(18)
N3 C16 C19 111.77(18)
C17 C16 C19 108.9(2)
N3 C16 C18 109.47(19)
C17 C16 C18 111.1(2)
C19 C16 C18 106.7(2)
C12 C13 C8 118.8(2)
C12 C13 C15 119.9(2)
C8 C13 C15 121.3(2)
C24 C25 C20 118.3(2)
C24 C25 C27 121.0(2)
C20 C25 C27 120.7(2)
C11 C12 C13 121.4(2)
C11 C12 H12 119.5
C13 C12 H12 119.1
C6 C1 C2 118.6(2)
C6 C1 B1 135.5(2)
C2 C1 B1 105.86(18)
C5 C6 C1 120.0(2)
C5 C6 H6 120.0
C1 C6 H6 120.0
C10 C9 C8 118.1(2)
C10 C9 C14 118.6(2)
C8 C9 C14 123.3(2)
N1 B1 N3 127.2(2)
N1 B1 C1 126.9(2)
N3 B1 C1 105.93(19)
C16 C17 H17A 109.5
C16 C17 H17B 109.7
H17A C17 H17B 109.4
C16 C17 H17C 109.2
H17A C17 H17C 109.4
H17B C17 H17C 109.5
C9 C14 H14A 109.4
C9 C14 H14B 109.5
H14A C14 H14B 109.5
C9 C14 H14C 109.5
H14A C14 H14C 109.4
H14B C14 H14C 109.5
C10 C11 C12 119.2(2)
C10 C11 H11 120.6
C12 C11 H11 120.2
C20 C21 C22 118.2(3)
C20 C21 C26 121.1(2)
C22 C21 C26 120.7(3)
C23 C24 C25 121.3(3)
C23 C24 H24 119.7
C25 C24 H24 119.0
C4 C5 C6 120.5(2)
C4 C5 H5 119.6
C6 C5 H5 119.9
C5 C4 C3 120.9(2)
C5 C4 H4 119.6
C3 C4 H4 119.4
C16 C19 H19A 109.4
C16 C19 H19B 109.3
H19A C19 H19B 109.4
C16 C19 H19C 109.7
H19A C19 H19C 109.5
H19B C19 H19C 109.5
C11 C10 C9 122.0(2)
C11 C10 H10 119.0
C9 C10 H10 119.0
C13 C15 H15A 109.5
C13 C15 H15B 109.2
H15A C15 H15B 109.5
C13 C15 H15C 109.8
H15A C15 H15C 109.5
H15B C15 H15C 109.5
C23 C22 C21 120.8(3)
C23 C22 H22 119.4
C21 C22 H22 119.8
C16 C18 H18A 109.3
C16 C18 H18B 109.4
H18A C18 H18B 109.4
C16 C18 H18C 109.8
H18A C18 H18C 109.4
H18B C18 H18C 109.5
C24 C23 C22 120.3(3)
C24 C23 H23 119.5
C22 C23 H23 120.2
C25 C27 H27A 109.4
C25 C27 H27B 109.6
H27A C27 H27B 109.6
C25 C27 H27C 109.5
H27A C27 H27C 109.5
H27B C27 H27C 109.4
C21 C26 H26A 109.1
C21 C26 H26B 109.4
H26A C26 H26B 109.4
C21 C26 H26C 110.0
H26A C26 H26C 109.4
H26B C26 H26C 109.5

loop_
_geom_bond_atom_site_label_1
_geom_bond_atom_site_label_2
_geom_bond_distance
N3 B1 1.431(3)
N3 C7 1.460(3)
N3 C16 1.491(3)
C8 C13 1.402(3)
C8 C9 1.405(3)
C8 N2 1.424(2)
N2 C7 1.479(3)
N2 H2 0.9137
N1 B1 1.400(3)
N1 C20 1.422(3)
N1 H1 0.7051
C7 C2 1.510(3)
C7 H7 0.9799
C3 C4 1.385(3)
C3 C2 1.392(3)
C3 H3 0.9299
C20 C21 1.390(3)
C20 C25 1.397(3)
C2 C1 1.390(3)
C16 C17 1.525(3)
C16 C19 1.530(3)
C16 C18 1.531(3)
C13 C12 1.385(3)
C13 C15 1.501(3)
C25 C24 1.383(4)
C25 C27 1.499(4)
C12 C11 1.376(3)
C12 H12 0.9300
C1 C6 1.389(3)
C1 B1 1.568(3)
C6 C5 1.386(3)
C6 H6 0.9290
C9 C10 1.389(3)
C9 C14 1.500(3)
C17 H17A 0.9602
C17 H17B 0.9605
C17 H17C 0.9595
C14 H14A 0.9613
C14 H14B 0.9596
C14 H14C 0.9594
C11 C10 1.373(4)
C11 H11 0.9292
C21 C22 1.395(4)
C21 C26 1.499(4)
C24 C23 1.362(4)
C24 H24 0.9308
C5 C4 1.371(4)
C5 H5 0.9296
C4 H4 0.9294
C19 H19A 0.9603
C19 H19B 0.9604
C19 H19C 0.9597
C10 H10 0.9309
C15 H15A 0.9600
C15 H15B 0.9596
C15 H15C 0.9608
C22 C23 1.371(4)
C22 H22 0.9308
C18 H18A 0.9610
C18 H18B 0.9594
C18 H18C 0.9598
C23 H23 0.9299
C27 H27A 0.9600
C27 H27B 0.9597
C27 H27C 0.9611
C26 H26A 0.9606
C26 H26B 0.9598
C26 H26C 0.9595
